data_7029942
loop_
_publ_author_name
'Chernyshev, Alexander N.'
'Bokach, Nadezhda A.'
'Gushchin, Pavel V.'
'Haukka, Matti'
'Kukushkin, Vadim Yu'

_publ_section_title
;
 Reactions of platinum(IV)-bound nitriles with isomeric nitroanilines:
 addition vs. substitution.
;
_journal_issue 41
_journal_name_full 'Dalton transactions (Cambridge, England : 2003)'
_journal_page_first 12857
_journal_page_last 12864
_journal_paper_doi 10.1039/c2dt30986f
_journal_volume 41
_journal_year 2012
_chemical_formula_moiety 'C9 H13 Cl4 N3 O3 Pt, 2(H2 O)'
_chemical_formula_sum 'C9 H17 Cl4 N3 O5 Pt'
_chemical_formula_weight 584.15
_chemical_name_systematic
;
?
;
_space_group_IT_number 2
_symmetry_cell_setting triclinic
_symmetry_space_group_name_Hall '-P 1'
_symmetry_space_group_name_H-M 'P -1'
_atom_sites_solution_hydrogens geom
_atom_sites_solution_primary direct
_atom_sites_solution_secondary difmap
_audit_creation_method SHELXL-97
_cell_angle_alpha 79.899(6)
_cell_angle_beta 81.282(7)
_cell_angle_gamma 72.243(6)
_cell_formula_units_Z 2
_cell_length_a 6.7248(7)
_cell_length_b 8.0570(5)
_cell_length_c 16.8733(13)
_cell_measurement_reflns_used 11610
_cell_measurement_temperature 100(2)
_cell_measurement_theta_max 32.03
_cell_measurement_theta_min 1.00
_cell_volume 852.47(13)
_computing_cell_refinement 'EvalCCD (Duisenberg, 2003)'
_computing_data_collection 'Collect (Bruker AXS BV, 1997-2004)'
_computing_data_reduction 'EvalCCD (Duisenberg, 2003)'
_computing_molecular_graphics 'Diamond v.3.1f (Brandenburg, 2008)'
_computing_publication_material 'SHELXL-97 (Sheldrick, 1997)'
_computing_structure_refinement 'SHELXL-97 (Sheldrick, 1997)'
_computing_structure_solution 'SUPERFLIP (Palatinus, 2007)'
_diffrn_ambient_temperature 100(2)
_diffrn_detector_area_resol_mean 9
_diffrn_measured_fraction_theta_full 0.987
_diffrn_measured_fraction_theta_max 0.987
_diffrn_measurement_device '95mm CCD camera on \k-goniostat'
_diffrn_measurement_device_type 'Nonius KappaCCD'
_diffrn_measurement_method '\f scans and \w scans with \k offset'
_diffrn_radiation_monochromator 'horizontally mounted graphite crystal'
_diffrn_radiation_source 'fine-focus sealed tube'
_diffrn_radiation_type MoK\a
_diffrn_radiation_wavelength 0.71073
_diffrn_reflns_av_R_equivalents 0.0309
_diffrn_reflns_av_sigmaI/netI 0.0443
_diffrn_reflns_limit_h_max 9
_diffrn_reflns_limit_h_min -10
_diffrn_reflns_limit_k_max 12
_diffrn_reflns_limit_k_min -11
_diffrn_reflns_limit_l_max 25
_diffrn_reflns_limit_l_min -25
_diffrn_reflns_number 16984
_diffrn_reflns_theta_full 32.00
_diffrn_reflns_theta_max 32.00
_diffrn_reflns_theta_min 2.47
_exptl_absorpt_coefficient_mu 8.879
_exptl_absorpt_correction_T_max 0.6134
_exptl_absorpt_correction_T_min 0.1726
_exptl_absorpt_correction_type multi-scan
_exptl_absorpt_process_details 'SADABS v.2.10 (Sheldrick, 2003)'
_exptl_crystal_colour yellow
_exptl_crystal_density_diffrn 2.276
_exptl_crystal_density_method 'not measured'
_exptl_crystal_description block
_exptl_crystal_F_000 556
_exptl_crystal_size_max 0.31
_exptl_crystal_size_mid 0.17
_exptl_crystal_size_min 0.06
_refine_diff_density_max 0.991
_refine_diff_density_min -1.832
_refine_diff_density_rms 0.208
_refine_ls_extinction_method none
_refine_ls_goodness_of_fit_ref 1.049
_refine_ls_hydrogen_treatment constr
_refine_ls_matrix_type full
_refine_ls_number_parameters 200
_refine_ls_number_reflns 5811
_refine_ls_number_restraints 0
_refine_ls_restrained_S_all 1.049
_refine_ls_R_factor_all 0.0393
_refine_ls_R_factor_gt 0.0274
_refine_ls_shift/su_max 0.003
_refine_ls_shift/su_mean 0.000
_refine_ls_structure_factor_coef Fsqd
_refine_ls_weighting_details 'calc w=1/[\s^2^(Fo^2^)+(0.0179P)^2^+0.7426P] where P=(Fo^2^+2Fc^2^)/3'
_refine_ls_weighting_scheme calc
_refine_ls_wR_factor_gt 0.0472
_refine_ls_wR_factor_ref 0.0497
_reflns_number_gt 5068
_reflns_number_total 5811
_reflns_threshold_expression >2sigma(I)
_cod_data_source_file c2dt30986f.txt
_cod_data_source_block 10
_cod_original_cell_volume 852.47(12)
_cod_database_code 7029942

loop_
_symmetry_equiv_pos_as_xyz
'x, y, z'
'-x, -y, -z'

loop_
_atom_site_label
_atom_site_type_symbol
_atom_site_fract_x
_atom_site_fract_y
_atom_site_fract_z
_atom_site_U_iso_or_equiv
_atom_site_adp_type
_atom_site_occupancy
_atom_site_symmetry_multiplicity
_atom_site_calc_flag
_atom_site_refinement_flags
Pt1 Pt 0.989303(17) 0.760250(14) 0.259139(7) 0.00929(3) Uani 1 1 d .
Cl1 Cl 1.15125(11) 0.49972(9) 0.20523(4) 0.01461(14) Uani 1 1 d .
Cl2 Cl 1.28215(11) 0.70978(9) 0.32691(4) 0.01466(14) Uani 1 1 d .
Cl3 Cl 0.83325(11) 0.60465(9) 0.36720(4) 0.01412(14) Uani 1 1 d .
Cl4 Cl 1.13615(12) 0.91696(10) 0.15041(4) 0.01737(15) Uani 1 1 d .
O1 O 0.5302(3) 0.9959(3) 0.32633(13) 0.0171(5) Uani 1 1 d .
H1O H 0.4119 1.0611 0.3322 0.026 Uiso 1 1 d R
O2 O 0.6285(4) 0.2293(3) 0.17026(14) 0.0195(5) Uani 1 1 d .
O3 O 0.7127(4) 0.2084(3) 0.04242(15) 0.0250(5) Uani 1 1 d .
O4 O 0.9693(4) 0.7935(4) 0.49490(15) 0.0355(7) Uani 1 1 d .
H4O H 0.9238 0.7267 0.4670 0.053 Uiso 1 1 d R
H4P H 1.0802 0.8044 0.4716 0.053 Uiso 1 1 d R
O5 O 0.8518(3) 0.8156(3) 0.65278(13) 0.0169(4) Uani 1 1 d .
H5O H 0.8740 0.8218 0.5968 0.025 Uiso 1 1 d R
H5P H 0.8731 0.7128 0.6762 0.025 Uiso 1 1 d R
N1 N 0.8666(4) 0.9883(3) 0.30778(15) 0.0118(5) Uani 1 1 d .
H1N H 0.9577 1.0394 0.3138 0.018 Uiso 1 1 d R
N2 N 0.7195(4) 0.8159(3) 0.19796(15) 0.0119(5) Uani 1 1 d .
H2N H 0.6797 0.9264 0.1873 0.018 Uiso 1 1 d R
H2M H 0.6398 0.7890 0.2413 0.018 Uiso 1 1 d R
N3 N 0.6794(4) 0.2896(3) 0.10036(16) 0.0151(5) Uani 1 1 d .
C1 C 0.6775(5) 1.0686(4) 0.33049(18) 0.0135(6) Uani 1 1 d .
C2 C 0.6180(5) 1.2419(4) 0.36222(19) 0.0167(6) Uani 1 1 d .
H2A H 0.5024 1.3258 0.3331 0.020 Uiso 1 1 calc R
H2B H 0.7398 1.2903 0.3513 0.020 Uiso 1 1 calc R
C3 C 0.5480(6) 1.2246(5) 0.4536(2) 0.0286(8) Uani 1 1 d .
H3A H 0.4252 1.1796 0.4645 0.043 Uiso 1 1 calc R
H3B H 0.5114 1.3402 0.4718 0.043 Uiso 1 1 calc R
H3C H 0.6627 1.1431 0.4826 0.043 Uiso 1 1 calc R
C4 C 0.7248(5) 0.7204(4) 0.13195(18) 0.0122(6) Uani 1 1 d .
C5 C 0.7649(5) 0.7946(4) 0.05282(18) 0.0143(6) Uani 1 1 d .
H5 H 0.7890 0.9070 0.0420 0.017 Uiso 1 1 calc R
C6 C 0.7696(5) 0.7040(4) -0.01059(19) 0.0162(6) Uani 1 1 d .
H6 H 0.7930 0.7561 -0.0649 0.019 Uiso 1 1 calc R
C7 C 0.7405(5) 0.5383(4) 0.00484(18) 0.0136(6) Uani 1 1 d .
H7 H 0.7461 0.4743 -0.0381 0.016 Uiso 1 1 calc R
C8 C 0.7028(4) 0.4685(4) 0.08470(18) 0.0124(6) Uani 1 1 d .
C9 C 0.6911(4) 0.5561(4) 0.14960(18) 0.0117(5) Uani 1 1 d .
H9 H 0.6613 0.5059 0.2037 0.014 Uiso 1 1 calc R

loop_
_atom_site_aniso_label
_atom_site_aniso_U_11
_atom_site_aniso_U_22
_atom_site_aniso_U_33
_atom_site_aniso_U_23
_atom_site_aniso_U_13
_atom_site_aniso_U_12
Pt1 0.00963(5) 0.00750(5) 0.01059(5) -0.00203(3) 0.00017(4) -0.00235(4)
Cl1 0.0163(3) 0.0119(3) 0.0138(3) -0.0050(3) 0.0001(3) -0.0003(3)
Cl2 0.0118(3) 0.0142(3) 0.0181(3) -0.0033(3) -0.0027(3) -0.0027(3)
Cl3 0.0162(3) 0.0115(3) 0.0143(3) -0.0019(3) 0.0021(3) -0.0051(3)
Cl4 0.0171(3) 0.0167(4) 0.0165(3) 0.0015(3) 0.0024(3) -0.0063(3)
O1 0.0113(10) 0.0157(11) 0.0252(12) -0.0090(9) 0.0015(9) -0.0033(9)
O2 0.0228(12) 0.0138(11) 0.0209(12) 0.0022(9) -0.0003(9) -0.0073(10)
O3 0.0415(15) 0.0121(11) 0.0248(13) -0.0080(10) -0.0083(11) -0.0074(11)
O4 0.0313(14) 0.0554(19) 0.0239(14) -0.0095(13) 0.0015(11) -0.0182(14)
O5 0.0173(11) 0.0144(11) 0.0184(11) -0.0013(9) -0.0026(9) -0.0040(9)
N1 0.0139(12) 0.0090(11) 0.0154(12) -0.0037(10) -0.0042(10) -0.0051(10)
N2 0.0136(12) 0.0086(11) 0.0132(12) -0.0052(9) -0.0013(9) -0.0008(10)
N3 0.0154(12) 0.0097(12) 0.0203(13) -0.0017(10) -0.0058(10) -0.0018(10)
C1 0.0180(14) 0.0118(14) 0.0129(13) -0.0022(11) -0.0033(11) -0.0066(12)
C2 0.0168(15) 0.0125(14) 0.0215(16) -0.0073(12) -0.0007(12) -0.0032(12)
C3 0.0316(19) 0.036(2) 0.0223(18) -0.0166(16) 0.0022(15) -0.0113(17)
C4 0.0114(13) 0.0122(14) 0.0144(14) -0.0050(11) 0.0002(11) -0.0042(11)
C5 0.0179(14) 0.0097(13) 0.0158(14) 0.0010(11) -0.0023(12) -0.0061(12)
C6 0.0194(15) 0.0156(15) 0.0131(14) -0.0023(12) -0.0003(12) -0.0050(13)
C7 0.0154(14) 0.0129(14) 0.0124(13) -0.0039(11) -0.0024(11) -0.0022(12)
C8 0.0117(13) 0.0085(13) 0.0167(14) -0.0025(11) -0.0009(11) -0.0024(11)
C9 0.0114(13) 0.0091(13) 0.0139(13) -0.0008(11) -0.0026(11) -0.0017(11)

loop_
_atom_type_symbol
_atom_type_description
_atom_type_scat_dispersion_real
_atom_type_scat_dispersion_imag
_atom_type_scat_source
C C 0.0033 0.0016 'International Tables Vol C Tables 4.2.6.8 and 6.1.1.4'
H H 0.0000 0.0000 'International Tables Vol C Tables 4.2.6.8 and 6.1.1.4'
N N 0.0061 0.0033 'International Tables Vol C Tables 4.2.6.8 and 6.1.1.4'
O O 0.0106 0.0060 'International Tables Vol C Tables 4.2.6.8 and 6.1.1.4'
Cl Cl 0.1484 0.1585 'International Tables Vol C Tables 4.2.6.8 and 6.1.1.4'
Pt Pt -1.7033 8.3905 'International Tables Vol C Tables 4.2.6.8 and 6.1.1.4'

loop_
_geom_angle_atom_site_label_1
_geom_angle_atom_site_label_2
_geom_angle_atom_site_label_3
_geom_angle
N1 Pt1 N2 90.29(9)
N1 Pt1 Cl4 87.83(7)
N2 Pt1 Cl4 89.05(7)
N1 Pt1 Cl2 87.76(7)
N2 Pt1 Cl2 177.94(7)
Cl4 Pt1 Cl2 90.25(3)
N1 Pt1 Cl1 176.21(7)
N2 Pt1 Cl1 93.25(7)
Cl4 Pt1 Cl1 90.90(3)
Cl2 Pt1 Cl1 88.69(3)
N1 Pt1 Cl3 92.00(7)
N2 Pt1 Cl3 89.49(7)
Cl4 Pt1 Cl3 178.53(3)
Cl2 Pt1 Cl3 91.21(3)
Cl1 Pt1 Cl3 89.37(3)
C1 O1 H1O 114.0
H4O O4 H4P 107.7
H5O O5 H5P 112.8
C1 N1 Pt1 130.7(2)
C1 N1 H1N 114.6
Pt1 N1 H1N 114.7
C4 N2 Pt1 119.80(18)
C4 N2 H2N 115.5
Pt1 N2 H2N 104.9
C4 N2 H2M 113.5
Pt1 N2 H2M 94.6
H2N N2 H2M 106.0
O3 N3 O2 123.7(3)
O3 N3 C8 117.4(2)
O2 N3 C8 118.9(2)
N1 C1 O1 118.4(3)
N1 C1 C2 122.5(3)
O1 C1 C2 119.1(3)
C1 C2 C3 112.1(3)
C1 C2 H2A 109.2
C3 C2 H2A 109.2
C1 C2 H2B 109.2
C3 C2 H2B 109.2
H2A C2 H2B 107.9
C2 C3 H3A 109.5
C2 C3 H3B 109.5
H3A C3 H3B 109.5
C2 C3 H3C 109.5
H3A C3 H3C 109.5
H3B C3 H3C 109.5
C9 C4 C5 121.5(3)
C9 C4 N2 119.1(3)
C5 C4 N2 119.5(3)
C4 C5 C6 119.7(3)
C4 C5 H5 120.1
C6 C5 H5 120.1
C7 C6 C5 120.4(3)
C7 C6 H6 119.8
C5 C6 H6 119.8
C6 C7 C8 118.0(3)
C6 C7 H7 121.0
C8 C7 H7 121.0
C7 C8 C9 123.5(3)
C7 C8 N3 117.4(3)
C9 C8 N3 119.1(3)
C4 C9 C8 116.9(3)
C4 C9 H9 121.6
C8 C9 H9 121.6

loop_
_geom_bond_atom_site_label_1
_geom_bond_atom_site_label_2
_geom_bond_distance
_geom_bond_publ_flag
Pt1 N1 2.032(2) yes
Pt1 N2 2.114(2) yes
Pt1 Cl4 2.3095(8) yes
Pt1 Cl2 2.3200(8) yes
Pt1 Cl1 2.3226(7) yes
Pt1 Cl3 2.3276(7) yes
O1 C1 1.311(4) ?
O1 H1O 0.8115 ?
O2 N3 1.234(3) ?
O3 N3 1.226(3) ?
O4 H4O 0.9159 ?
O4 H4P 0.8108 ?
O5 H5O 0.9283 ?
O5 H5P 0.8332 ?
N1 C1 1.273(4) ?
N1 H1N 0.8619 ?
N2 C4 1.451(4) ?
N2 H2N 0.8427 ?
N2 H2M 0.8744 ?
N3 C8 1.471(4) ?
C1 C2 1.501(4) ?
C2 C3 1.537(5) ?
C2 H2A 0.9900 ?
C2 H2B 0.9900 ?
C3 H3A 0.9800 ?
C3 H3B 0.9800 ?
C3 H3C 0.9800 ?
C4 C9 1.384(4) ?
C4 C5 1.386(4) ?
C5 C6 1.389(4) ?
C5 H5 0.9500 ?
C6 C7 1.382(4) ?
C6 H6 0.9500 ?
C7 C8 1.383(4) ?
C7 H7 0.9500 ?
C8 C9 1.384(4) ?
C9 H9 0.9500 ?

loop_
_geom_hbond_atom_site_label_D
_geom_hbond_atom_site_label_H
_geom_hbond_atom_site_label_A
_geom_hbond_distance_DH
_geom_hbond_distance_HA
_geom_hbond_distance_DA
_geom_hbond_angle_DHA
_geom_hbond_site_symmetry_A
_geom_hbond_publ_flag
O5 H5P Cl1 0.83 2.41 3.175(2) 152.1 2_766 yes
O5 H5P Cl3 0.83 2.85 3.446(2) 130.2 2_766 yes
O5 H5O O4 0.93 1.77 2.682(3) 166.8 . yes
O4 H4O Cl3 0.92 2.33 3.224(3) 165.2 . yes
O4 H4P Cl2 0.81 2.72 3.304(3) 130.4 . yes
N1 H1N O5 0.86 2.16 3.016(3) 169.8 2_776 yes
N2 H2N O2 0.84 2.33 3.161(3) 168.4 1_565 yes
N2 H2M O1 0.87 2.27 2.749(3) 114.4 . yes
N2 H2M Cl3 0.87 2.64 3.130(3) 116.6 . yes
N2 H2M Cl2 0.87 2.80 3.613(3) 155.4 1_455 yes
O1 H1O O5 0.81 1.75 2.562(3) 174.6 2_676 yes
